data_2211607
loop_
_publ_author_name
'Na-Bo Sun'
'De-Long Shen'
'Ren-Hua Zheng'
'Cheng-Xia Tan'
'Jian-Quan Weng'

_publ_section_title
;
 2,2-Dichloro-1-(4-ethoxyphenyl)cyclopropanyl piperidin-1-yl ketone
;
_journal_coeditor_code SG2092
_journal_issue 12
_journal_name_full 'Acta Crystallographica Section E'
_journal_page_first o5679
_journal_page_last o5680
_journal_paper_doi 10.1107/S160053680604743X
_journal_volume 62
_journal_year 2006
_chemical_formula_iupac 'C17 H21 Cl2 N O2'
_chemical_formula_moiety 'C17 H21 Cl2 N O2'
_chemical_formula_sum 'C17 H21 Cl2 N O2'
_chemical_formula_weight 342.26
_chemical_name_systematic
;
2,2-Dichloro-1-(4-ethoxyphenyl)cyclopropanyl piperidin-1-yl ketone
;
_space_group_IT_number 14
_symmetry_cell_setting monoclinic
_symmetry_space_group_name_Hall '-P 2yn'
_symmetry_space_group_name_H-M 'P 1 21/n 1'
_cell_angle_alpha 90.0000
_cell_angle_beta 91.087(14)
_cell_angle_gamma 90.0000
_cell_formula_units_Z 4
_cell_length_a 6.0819(19)
_cell_length_b 15.592(6)
_cell_length_c 18.000(7)
_cell_measurement_reflns_used 12897
_cell_measurement_temperature 296.0(10)
_cell_measurement_theta_max 27.5
_cell_measurement_theta_min 3.4
_cell_volume 1706.6(11)
_computing_cell_refinement PROCESS-AUTO
_computing_data_collection 'PROCESS-AUTO (Rigaku, 1998)'
_computing_data_reduction 'CrystalStructure (Rigaku/MSC, 2004)'
_computing_molecular_graphics 'ORTEP-3 for Windows (Farrugia, 1997)'
_computing_publication_material CrystalStructure
_computing_structure_refinement 'CRYSTALS (Betteridge <i>et al.</i>,  2003)'
_computing_structure_solution 'SIR97 (Altomare <i>et al.</i>,  1993)'
_diffrn_detector_area_resol_mean 10.00
_diffrn_measured_fraction_theta_full 0.997
_diffrn_measured_fraction_theta_max 0.997
_diffrn_measurement_device_type 'Rigaku R-AXIS RAPID'
_diffrn_measurement_method \w
_diffrn_radiation_type 'Mo K\a'
_diffrn_radiation_wavelength 0.71075
_diffrn_reflns_av_R_equivalents 0.033
_diffrn_reflns_limit_h_max 7
_diffrn_reflns_limit_h_min -7
_diffrn_reflns_limit_k_max 20
_diffrn_reflns_limit_k_min -20
_diffrn_reflns_limit_l_max 23
_diffrn_reflns_limit_l_min -23
_diffrn_reflns_number 16067
_diffrn_reflns_theta_full 27.48
_diffrn_reflns_theta_max 27.48
_exptl_absorpt_coefficient_mu 0.386
_exptl_absorpt_correction_T_max 0.891
_exptl_absorpt_correction_T_min 0.846
_exptl_absorpt_correction_type multi-scan
_exptl_absorpt_process_details '(ABSCOR; Higashi, 1995)'
_exptl_crystal_colour colourless
_exptl_crystal_density_diffrn 1.332
_exptl_crystal_density_method 'not measured'
_exptl_crystal_description chunk
_exptl_crystal_F_000 720.00
_exptl_crystal_size_max 0.40
_exptl_crystal_size_mid 0.38
_exptl_crystal_size_min 0.30
_refine_diff_density_max 0.40
_refine_diff_density_min -0.38
_refine_ls_extinction_coef 99(19)
_refine_ls_extinction_method 'Larson (1970), equation 22'
_refine_ls_goodness_of_fit_ref 1.001
_refine_ls_hydrogen_treatment constr
_refine_ls_number_parameters 200
_refine_ls_number_reflns 3899
_refine_ls_R_factor_gt 0.0349
_refine_ls_shift/su_max 0.0000
_refine_ls_structure_factor_coef Fsqd
_refine_ls_weighting_details 'w = 1/[0.0002Fo^2^ + 1.1\s(Fo^2^)]/(4Fo^2^)'
_refine_ls_weighting_scheme calc
_refine_ls_wR_factor_ref 0.0813
_reflns_number_gt 2653
_reflns_number_total 3899
_reflns_threshold_expression F^2^>2\s(F^2^)
_cod_data_source_file sg2092.cif
_cod_data_source_block I
_cod_original_cell_volume 1706.6(10)
_cod_original_sg_symbol_H-M 'P 21/n'
_cod_database_code 2211607
_cod_database_fobs_code 2211607

loop_
_symmetry_equiv_pos_site_id
_symmetry_equiv_pos_as_xyz
1 +X,+Y,+Z
2 1/2-X,1/2+Y,1/2-Z
3 -X,-Y,-Z
4 1/2+X,1/2-Y,1/2+Z

loop_
_atom_site_type_symbol
_atom_site_label
_atom_site_fract_x
_atom_site_fract_y
_atom_site_fract_z
_atom_site_U_iso_or_equiv
_atom_site_adp_type
_atom_site_calc_flag
_atom_site_refinement_flags
_atom_site_occupancy
Cl Cl1 0.68479(6) 0.76493(3) 0.10189(2) 0.06015(13) Uani d . 1.00
Cl Cl2 0.48196(8) 0.59715(3) 0.10808(3) 0.06684(15) Uani d . 1.00
O O1 0.81357(14) 0.76154(6) 0.27116(6) 0.0511(3) Uani d . 1.00
O O2 0.40086(18) 0.42260(6) 0.42018(6) 0.0551(3) Uani d . 1.00
N N1 0.52296(17) 0.84585(6) 0.29783(6) 0.0382(3) Uani d . 1.00
C C1 0.4654(2) 0.70992(9) 0.23036(8) 0.0343(3) Uani d . 1.00
C C2 0.4944(2) 0.69980(10) 0.14759(8) 0.0430(4) Uani d . 1.00
C C3 0.2884(2) 0.73858(10) 0.17517(8) 0.0433(4) Uani d . 1.00
C C4 0.6151(2) 0.77522(9) 0.26856(8) 0.0351(3) Uani d . 1.00
C C5 0.6647(2) 0.90897(10) 0.33574(9) 0.0431(4) Uani d . 1.00
C C6 0.6574(2) 0.89809(10) 0.41899(9) 0.0467(4) Uani d . 1.00
C C7 0.4232(2) 0.90356(12) 0.44573(10) 0.0581(5) Uani d . 1.00
C C8 0.2739(2) 0.84177(12) 0.40296(9) 0.0534(5) Uani d . 1.00
C C9 0.2920(2) 0.85334(10) 0.31959(9) 0.0449(4) Uani d . 1.00
C C10 0.4342(2) 0.63152(9) 0.27749(8) 0.0350(3) Uani d . 1.00
C C11 0.6072(2) 0.57389(9) 0.28734(8) 0.0399(4) Uani d . 1.00
C C12 0.5890(2) 0.50429(10) 0.33352(8) 0.0428(4) Uani d . 1.00
C C13 0.3989(2) 0.49165(9) 0.37316(8) 0.0422(4) Uani d . 1.00
C C14 0.2238(2) 0.54794(10) 0.36374(9) 0.0461(4) Uani d . 1.00
C C15 0.2427(2) 0.61681(9) 0.31551(9) 0.0426(4) Uani d . 1.00
C C16 0.2333(2) 0.41633(10) 0.47418(9) 0.0514(4) Uani d . 1.00
C C17 0.2832(3) 0.33829(11) 0.52048(10) 0.0650(5) Uani d . 1.00
H H32 0.1510 0.7072 0.1711 0.052 Uiso c R 1.00
H H31 0.2604 0.7993 0.1679 0.052 Uiso c R 1.00
H H52 0.8145 0.9014 0.3193 0.052 Uiso c R 1.00
H H51 0.6143 0.9662 0.3229 0.051 Uiso c R 1.00
H H62 0.7168 0.8423 0.4322 0.056 Uiso c R 1.00
H H61 0.7452 0.9425 0.4429 0.056 Uiso c R 1.00
H H72 0.4191 0.8906 0.4984 0.070 Uiso c R 1.00
H H71 0.3691 0.9613 0.4372 0.070 Uiso c R 1.00
H H82 0.3200 0.7839 0.4154 0.064 Uiso c R 1.00
H H81 0.1225 0.8500 0.4174 0.065 Uiso c R 1.00
H H91 0.2369 0.9097 0.3061 0.054 Uiso c R 1.00
H H92 0.2057 0.8098 0.2939 0.054 Uiso c R 1.00
H H11 0.7370 0.5832 0.2620 0.047 Uiso c R 1.00
H H12 0.7045 0.4655 0.3385 0.051 Uiso c R 1.00
H H14 0.0950 0.5392 0.3897 0.055 Uiso c R 1.00
H H15 0.1242 0.6538 0.3084 0.051 Uiso c R 1.00
H H162 0.2348 0.4671 0.5054 0.061 Uiso c R 1.00
H H161 0.0902 0.4107 0.4499 0.062 Uiso c R 1.00
H H173 0.1667 0.3284 0.5547 0.078 Uiso c R 1.00
H H171 0.2967 0.2896 0.4883 0.078 Uiso c R 1.00
H H172 0.4189 0.3468 0.5476 0.078 Uiso c R 1.00

loop_
_atom_site_aniso_label
_atom_site_aniso_U_11
_atom_site_aniso_U_22
_atom_site_aniso_U_33
_atom_site_aniso_U_12
_atom_site_aniso_U_13
_atom_site_aniso_U_23
Cl1 0.0573(2) 0.0711(3) 0.0525(2) 0.0052(2) 0.0137(2) 0.0158(2)
Cl2 0.0902(3) 0.0604(2) 0.0497(2) 0.0031(2) -0.0056(2) -0.0165(2)
O1 0.0283(5) 0.0543(6) 0.0705(8) 0.0036(4) -0.0018(4) -0.0091(5)
O2 0.0655(6) 0.0408(6) 0.0593(7) 0.0062(5) 0.0100(5) 0.0126(5)
N1 0.0291(5) 0.0391(6) 0.0465(7) -0.0020(5) 0.0046(5) -0.0050(5)
C1 0.0290(6) 0.0367(7) 0.0373(7) 0.0026(5) -0.0004(5) -0.0007(6)
C2 0.0468(8) 0.0443(8) 0.0378(8) 0.0027(6) 0.0000(6) 0.0001(6)
C3 0.0352(7) 0.0492(9) 0.0454(8) 0.0055(6) -0.0050(6) 0.0057(7)
C4 0.0296(6) 0.0378(8) 0.0381(8) -0.0008(5) 0.0023(5) 0.0033(6)
C5 0.0410(8) 0.0367(8) 0.0520(9) -0.0081(6) 0.0061(7) -0.0024(7)
C6 0.0470(8) 0.0437(9) 0.0492(9) -0.0047(7) -0.0004(7) -0.0029(7)
C7 0.0571(9) 0.0684(12) 0.0490(10) 0.0030(8) 0.0092(8) -0.0079(8)
C8 0.0364(8) 0.0652(11) 0.0593(11) 0.0024(7) 0.0144(7) -0.0026(8)
C9 0.0315(7) 0.0459(9) 0.0574(10) 0.0068(6) 0.0036(6) -0.0057(7)
C10 0.0324(6) 0.0360(7) 0.0366(7) -0.0008(5) -0.0038(5) -0.0024(6)
C11 0.0358(7) 0.0422(8) 0.0418(8) 0.0042(6) 0.0034(6) -0.0022(6)
C12 0.0439(8) 0.0395(8) 0.0450(9) 0.0106(6) -0.0002(7) -0.0018(7)
C13 0.0497(8) 0.0333(7) 0.0436(8) -0.0010(6) -0.0012(7) 0.0003(6)
C14 0.0368(7) 0.0453(9) 0.0565(10) -0.0029(6) 0.0056(7) 0.0069(7)
C15 0.0313(7) 0.0408(8) 0.0555(10) 0.0024(6) -0.0015(6) 0.0053(7)
C16 0.0612(10) 0.0430(9) 0.0500(10) -0.0050(7) 0.0022(8) 0.0043(7)
C17 0.0911(13) 0.0510(11) 0.0528(11) -0.0048(9) 0.0010(9) 0.0102(8)

loop_
_atom_type_symbol
_atom_type_description
_atom_type_scat_dispersion_real
_atom_type_scat_dispersion_imag
_atom_type_scat_source
C C 0.003 0.002
;
International Tables for Crystallography
(1992, Vol. C, Tables 4.2.6.8 and 6.1.1.4)
;
H H 0.000 0.000
;
International Tables for Crystallography
(1992, Vol. C, Table 6.1.1.4)
;
O O 0.011 0.006
;
International Tables for Crystallography
(1992, Vol. C, Tables 4.2.6.8 and 6.1.1.4)
;
N N 0.006 0.003
;
International Tables for Crystallography
(1992, Vol. C, Tables 4.2.6.8 and 6.1.1.4)
;
Cl Cl 0.148 0.159
;
International Tables for Crystallography
(1992, Vol. C, Tables 4.2.6.8 and 6.1.1.4)
;

loop_
_geom_angle_atom_site_label_1
_geom_angle_atom_site_label_2
_geom_angle_atom_site_label_3
_geom_angle
_geom_angle_publ_flag
C13 O2 C16 118.52(11) yes
C4 N1 C5 118.99(10) yes
C4 N1 C9 125.16(11) yes
C5 N1 C9 112.24(11) yes
C2 C1 C3 58.69(9) ?
C2 C1 C4 115.79(11) ?
C2 C1 C10 119.34(12) ?
C3 C1 C4 120.64(12) ?
C3 C1 C10 120.90(11) ?
C4 C1 C10 111.73(11) ?
Cl1 C2 Cl2 111.20(8) yes
Cl1 C2 C1 119.44(10) yes
Cl1 C2 C3 119.28(11) yes
Cl2 C2 C1 119.36(10) yes
Cl2 C2 C3 118.52(10) yes
C1 C2 C3 60.86(9) ?
C1 C3 C2 60.44(9) ?
O1 C4 N1 122.95(12) yes
O1 C4 C1 118.78(12) yes
N1 C4 C1 118.27(10) yes
N1 C5 C6 110.98(12) yes
C5 C6 C7 110.77(12) ?
C6 C7 C8 111.05(14) ?
C7 C8 C9 111.76(13) ?
N1 C9 C8 110.00(11) yes
C1 C10 C11 119.59(11) ?
C1 C10 C15 122.12(12) ?
C11 C10 C15 118.18(13) ?
C10 C11 C12 121.16(13) ?
C11 C12 C13 120.17(13) ?
O2 C13 C12 115.65(12) yes
O2 C13 C14 124.79(13) yes
C12 C13 C14 119.57(13) ?
C13 C14 C15 119.59(13) ?
C10 C15 C14 121.28(12) ?
O2 C16 C17 107.11(13) yes
C1 C3 H32 120.0 ?
C1 C3 H31 119.8 ?
C2 C3 H32 120.0 ?
C2 C3 H31 119.9 ?
H32 C3 H31 109.5 ?
N1 C5 H52 108.9 ?
N1 C5 H51 109.0 ?
C6 C5 H52 109.5 ?
C6 C5 H51 109.0 ?
H52 C5 H51 109.5 ?
C5 C6 H62 109.0 ?
C5 C6 H61 109.5 ?
C7 C6 H62 108.7 ?
C7 C6 H61 109.4 ?
H62 C6 H61 109.5 ?
C6 C7 H72 109.9 ?
C6 C7 H71 108.7 ?
C8 C7 H72 109.7 ?
C8 C7 H71 108.0 ?
H72 C7 H71 109.5 ?
C7 C8 H82 107.8 ?
C7 C8 H81 109.9 ?
C9 C8 H82 108.2 ?
C9 C8 H81 109.7 ?
H82 C8 H81 109.5 ?
N1 C9 H91 109.4 ?
N1 C9 H92 109.2 ?
C8 C9 H91 108.9 ?
C8 C9 H92 109.8 ?
H91 C9 H92 109.5 ?
C10 C11 H11 118.9 ?
C12 C11 H11 119.9 ?
C11 C12 H12 120.2 ?
C13 C12 H12 119.7 ?
C13 C14 H14 119.9 ?
C15 C14 H14 120.5 ?
C10 C15 H15 119.1 ?
C14 C15 H15 119.6 ?
O2 C16 H162 109.9 ?
O2 C16 H161 110.2 ?
C17 C16 H162 109.8 ?
C17 C16 H161 110.3 ?
H162 C16 H161 109.5 ?
C16 C17 H173 110.0 ?
C16 C17 H171 108.9 ?
C16 C17 H172 109.5 ?
H173 C17 H171 109.5 ?
H173 C17 H172 109.5 ?
H171 C17 H172 109.5 ?

loop_
_geom_bond_atom_site_label_1
_geom_bond_atom_site_label_2
_geom_bond_distance
_geom_bond_publ_flag
Cl1 C2 1.7565(15) yes
Cl2 C2 1.7525(16) yes
O1 C4 1.2256(15) yes
O2 C13 1.3694(17) yes
O2 C16 1.4252(19) yes
N1 C4 1.3475(17) yes
N1 C5 1.4681(18) yes
N1 C9 1.4698(17) yes
C1 C2 1.512(2) ?
C1 C3 1.5181(19) ?
C1 C4 1.5216(18) ?
C1 C10 1.502(2) ?
C2 C3 1.485(2) ?
C5 C6 1.510(2) ?
C6 C7 1.515(2) ?
C7 C8 1.523(2) ?
C8 C9 1.518(2) ?
C10 C11 1.3928(19) ?
C10 C15 1.3812(19) ?
C11 C12 1.373(2) ?
C12 C13 1.384(2) ?
C13 C14 1.388(2) ?
C14 C15 1.387(2) ?
C16 C17 1.503(2) ?
C3 H32 0.970 ?
C3 H31 0.970 ?
C5 H52 0.970 ?
C5 H51 0.970 ?
C6 H62 0.970 ?
C6 H61 0.970 ?
C7 H72 0.970 ?
C7 H71 0.970 ?
C8 H82 0.970 ?
C8 H81 0.970 ?
C9 H91 0.970 ?
C9 H92 0.970 ?
C11 H11 0.930 ?
C12 H12 0.930 ?
C14 H14 0.930 ?
C15 H15 0.930 ?
C16 H162 0.970 ?
C16 H161 0.970 ?
C17 H173 0.960 ?
C17 H171 0.960 ?
C17 H172 0.960 ?

loop_
_geom_contact_atom_site_label_1
_geom_contact_atom_site_label_2
_geom_contact_distance
_geom_contact_site_symmetry_2
Cl1 O2 3.5482(11) 65502
O1 C3 3.4120(16) 65501
O1 C9 3.3438(16) 65501
O1 C15 3.5300(16) 65501
O2 Cl1 3.5482(11) 64502
O2 C3 3.5253(18) 54502
C3 O1 3.4120(16) 45501
C3 O2 3.5253(18) 55502
C9 O1 3.3438(16) 45501
C15 O1 3.5300(16) 45501
Cl1 H32 3.204 65501
Cl1 H72 3.389 56404
Cl1 H82 3.554 56404
Cl1 H12 3.370 65502
Cl1 H161 2.962 55502
Cl1 H171 3.343 55502
Cl1 H171 3.595 65502
Cl2 H52 3.534 64502
Cl2 H51 3.410 64502
Cl2 H61 3.077 64502
Cl2 H61 3.337 46404
Cl2 H72 3.347 56404
Cl2 H71 3.105 54502
Cl2 H91 3.575 54502
O1 H32 2.883 65501
O1 H31 3.373 65501
O1 H81 3.490 65501
O1 H91 3.507 65501
O1 H92 2.527 65501
O1 H15 2.606 65501
O1 H173 3.434 66603
O2 H31 2.667 54502
O2 H162 3.091 66603
N1 H12 3.521 65502
C2 H171 3.303 55502
C3 H161 3.589 55502
C3 H171 3.082 55502
C5 H81 3.256 65501
C5 H91 3.531 65501
C5 H11 3.298 65502
C5 H12 3.367 65502
C6 H71 3.399 67603
C6 H81 2.927 65501
C6 H171 3.377 66603
C7 H61 3.303 67603
C7 H72 3.492 67603
C7 H71 3.221 67603
C8 H52 3.283 45501
C8 H62 3.439 45501
C8 H172 3.586 66603
C9 H52 3.000 45501
C10 H172 3.274 66603
C11 H52 3.343 64502
C11 H51 3.123 64502
C11 H14 3.504 65501
C11 H15 3.396 65501
C11 H173 3.485 66603
C11 H172 3.225 66603
C12 H52 3.247 64502
C12 H51 3.424 64502
C12 H91 3.497 54502
C12 H14 3.267 65501
C12 H162 3.105 66603
C12 H173 3.598 66603
C12 H172 3.159 66603
C13 H31 3.233 54502
C13 H91 3.553 54502
C13 H162 3.158 66603
C13 H172 3.090 66603
C14 H11 3.495 45501
C14 H12 3.432 45501
C14 H173 3.412 56603
C14 H172 3.136 66603
C15 H11 3.248 45501
C15 H173 3.550 56603
C15 H172 3.231 66603
C16 H31 3.142 54502
C16 H14 3.264 56603
C16 H162 3.404 56603
C17 H31 3.450 54502
C17 H62 2.941 66603
C17 H82 3.268 66603
C17 H14 3.419 56603
H32 Cl1 3.204 45501
H32 O1 2.883 45501
H32 H11 3.593 45501
H32 H171 3.165 55502
H31 O1 3.373 45501
H31 O2 2.667 55502
H31 C13 3.233 55502
H31 C16 3.142 55502
H31 C17 3.450 55502
H31 H161 2.900 55502
H31 H171 2.829 55502
H52 Cl2 3.534 65502
H52 C8 3.283 65501
H52 C9 3.000 65501
H52 C11 3.343 65502
H52 C12 3.247 65502
H52 H81 2.673 65501
H52 H91 2.588 65501
H52 H92 2.820 65501
H52 H11 3.203 65502
H52 H12 3.011 65502
H51 Cl2 3.410 65502
H51 C11 3.123 65502
H51 C12 3.424 65502
H51 H11 2.556 65502
H51 H12 3.126 65502
H62 C8 3.439 65501
H62 C17 2.941 66603
H62 H81 2.490 65501
H62 H173 2.763 66603
H62 H171 2.507 66603
H62 H172 3.084 66603
H61 Cl2 3.077 65502
H61 Cl2 3.337 56504
H61 C7 3.303 67603
H61 H72 2.987 67603
H61 H71 2.730 67603
H61 H81 2.756 65501
H72 Cl1 3.389 46504
H72 Cl2 3.347 46504
H72 C7 3.492 67603
H72 H61 2.987 67603
H72 H72 3.550 67603
H72 H71 2.877 67603
H72 H171 3.305 66603
H71 Cl2 3.105 55502
H71 C6 3.399 67603
H71 C7 3.221 67603
H71 H61 2.730 67603
H71 H72 2.877 67603
H71 H71 2.995 67603
H82 Cl1 3.554 46504
H82 C17 3.268 66603
H82 H173 3.490 56603
H82 H171 3.099 66603
H82 H172 2.660 66603
H81 O1 3.490 45501
H81 C5 3.256 45501
H81 C6 2.927 45501
H81 H52 2.673 45501
H81 H62 2.490 45501
H81 H61 2.756 45501
H81 H173 3.335 56603
H91 Cl2 3.575 55502
H91 O1 3.507 45501
H91 C5 3.531 45501
H91 C12 3.497 55502
H91 C13 3.553 55502
H91 H52 2.588 45501
H92 O1 2.527 45501
H92 H52 2.820 45501
H11 C5 3.298 64502
H11 C14 3.495 65501
H11 C15 3.248 65501
H11 H32 3.593 65501
H11 H52 3.203 64502
H11 H51 2.556 64502
H11 H14 3.210 65501
H11 H15 2.716 65501
H12 Cl1 3.370 64502
H12 N1 3.521 64502
H12 C5 3.367 64502
H12 C14 3.432 65501
H12 H52 3.011 64502
H12 H51 3.126 64502
H12 H14 2.780 65501
H12 H162 3.017 66603
H12 H161 3.175 65501
H14 C11 3.504 45501
H14 C12 3.267 45501
H14 C16 3.264 56603
H14 C17 3.419 56603
H14 H11 3.210 45501
H14 H12 2.780 45501
H14 H162 2.782 56603
H14 H161 3.215 56603
H14 H173 2.802 56603
H15 O1 2.606 45501
H15 C11 3.396 45501
H15 H11 2.716 45501
H15 H173 3.073 56603
H162 O2 3.091 66603
H162 C12 3.105 66603
H162 C13 3.158 66603
H162 C16 3.404 56603
H162 H12 3.017 66603
H162 H14 2.782 56603
H162 H162 3.038 56603
H162 H162 3.394 66603
H162 H161 2.872 56603
H161 Cl1 2.962 54502
H161 C3 3.589 54502
H161 H31 2.900 54502
H161 H12 3.175 45501
H161 H14 3.215 56603
H161 H162 2.872 56603
H161 H161 3.505 56603
H173 O1 3.434 66603
H173 C11 3.485 66603
H173 C12 3.598 66603
H173 C14 3.412 56603
H173 C15 3.550 56603
H173 H62 2.763 66603
H173 H82 3.490 56603
H173 H81 3.335 56603
H173 H14 2.802 56603
H173 H15 3.073 56603
H171 Cl1 3.343 54502
H171 Cl1 3.595 64502
H171 C2 3.303 54502
H171 C3 3.082 54502
H171 C6 3.377 66603
H171 H32 3.165 54502
H171 H31 2.829 54502
H171 H62 2.507 66603
H171 H72 3.305 66603
H171 H82 3.099 66603
H172 C8 3.586 66603
H172 C10 3.274 66603
H172 C11 3.225 66603
H172 C12 3.159 66603
H172 C13 3.090 66603
H172 C14 3.136 66603
H172 C15 3.231 66603
H172 H62 3.084 66603
H172 H82 2.660 66603

loop_
_geom_torsion_atom_site_label_1
_geom_torsion_atom_site_label_2
_geom_torsion_atom_site_label_3
_geom_torsion_atom_site_label_4
_geom_torsion
_geom_torsion_publ_flag
C13 O2 C16 C17 -176.65(12) yes
C16 O2 C13 C12 166.41(12) yes
C16 O2 C13 C14 -13.2(2) yes
C4 N1 C5 C6 -100.09(15) yes
C5 N1 C4 O1 -1.0(2) yes
C5 N1 C4 C1 179.21(12) yes
C4 N1 C9 C8 99.83(16) yes
C9 N1 C4 O1 -157.90(14) yes
C9 N1 C4 C1 22.4(2) yes
C5 N1 C9 C8 -58.36(16) yes
C9 N1 C5 C6 59.60(15) yes
C3 C1 C2 Cl1 109.17(13) yes
C3 C1 C2 Cl2 -108.27(12) yes
C2 C1 C4 O1 -65.82(17) yes
C2 C1 C4 N1 113.93(14) yes
C4 C1 C2 Cl1 -2.46(16) yes
C4 C1 C2 Cl2 140.09(10) yes
C4 C1 C2 C3 -111.63(13) ?
C2 C1 C10 C11 67.85(17) ?
C2 C1 C10 C15 -116.17(15) ?
C10 C1 C2 Cl1 -140.48(10) ?
C10 C1 C2 Cl2 2.07(16) ?
C10 C1 C2 C3 110.35(13) ?
C3 C1 C4 O1 -133.21(14) yes
C3 C1 C4 N1 46.55(18) yes
C4 C1 C3 C2 103.39(14) ?
C3 C1 C10 C11 136.86(13) ?
C3 C1 C10 C15 -47.2(2) ?
C10 C1 C3 C2 -107.72(14) ?
C4 C1 C10 C11 -71.74(16) ?
C4 C1 C10 C15 104.24(14) ?
C10 C1 C4 O1 75.30(16) yes
C10 C1 C4 N1 -104.95(14) yes
Cl1 C2 C3 C1 -109.42(12) yes
Cl2 C2 C3 C1 109.63(12) yes
N1 C5 C6 C7 -55.93(16) ?
C5 C6 C7 C8 52.63(18) ?
C6 C7 C8 C9 -52.52(18) ?
C7 C8 C9 N1 54.60(17) ?
C1 C10 C11 C12 176.11(13) ?
C1 C10 C15 C14 -174.41(13) ?
C11 C10 C15 C14 1.6(2) ?
C15 C10 C11 C12 -0.03(16) ?
C10 C11 C12 C13 -2.0(2) ?
C11 C12 C13 O2 -177.13(12) ?
C11 C12 C13 C14 2.5(2) ?
O2 C13 C14 C15 178.67(13) ?
C12 C13 C14 C15 -0.9(2) ?
C13 C14 C15 C10 -1.2(2) ?
